data_1552562
loop_
_publ_author_name
'Yoon, Ji-Seong'
'Kim, Gyudong'
'Jarhad, Dnyandev B.'
'Kim, Hong-Rae'
'Shin, Young-Sup'
'Qu, Shuhao'
'Sahu, Pramod K.'
'Kim, Hea Ok'
'Lee, Hyuk Woo'
'Wang, Su Bin'
'Kong, Yun Jeong'
'Chang, Tong-Shin'
'Ogando, Natacha S.'
'Kovacikova, Kristina'
'Snijder, Eric J.'
'Posthuma, Clara C.'
'van Hemert, Martijn J.'
'Jeong, Lak Shin'

_publ_section_title
;
 Design, Synthesis, and Anti-RNA Virus Activity of
 6'-Fluorinated-Aristeromycin Analogues.
;
_journal_issue 13
_journal_name_full 'Journal of medicinal chemistry'
_journal_page_first 6346
_journal_page_last 6362
_journal_paper_doi 10.1021/acs.jmedchem.9b00781
_journal_volume 62
_journal_year 2019
_chemical_absolute_configuration unk
_chemical_formula_moiety 'C10 H12 F2 N2 O5'
_chemical_formula_sum 'C10 H12 F2 N2 O5'
_chemical_formula_weight 278.21
_space_group_crystal_system orthorhombic
_space_group_IT_number 19
_space_group_name_Hall 'P 2ac 2ab'
_space_group_name_H-M_alt 'P 21 21 21'
_symmetry_Int_Tables_number 19
_atom_sites_solution_primary dual
_audit_creation_date 2018-04-19
_audit_creation_method
;
Olex2 1.2
(compiled 2018.04.03 svn.r3497 for OlexSys, GUI svn.r5486)
;
_cell_angle_alpha 90
_cell_angle_beta 90
_cell_angle_gamma 90
_cell_formula_units_Z 4
_cell_length_a 5.8735(2)
_cell_length_b 13.5166(5)
_cell_length_c 14.1374(5)
_cell_measurement_reflns_used 2846
_cell_measurement_temperature 293.55(10)
_cell_measurement_theta_max 73.5320
_cell_measurement_theta_min 3.1200
_cell_volume 1122.36(7)
_computing_cell_refinement 'CrysAlisPro 1.171.38.41 (Rigaku OD, 2015)'
_computing_data_collection 'CrysAlisPro 1.171.38.41 (Rigaku OD, 2015)'
_computing_data_reduction 'CrysAlisPro 1.171.38.41 (Rigaku OD, 2015)'
_computing_molecular_graphics 'Olex2 (Dolomanov et al., 2009)'
_computing_publication_material 'Olex2 (Dolomanov et al., 2009)'
_computing_structure_refinement 'olex2.refine (Bourhis et al., 2015)'
_computing_structure_solution 'ShelXT (Sheldrick, 2015)'
_diffrn_ambient_environment air
_diffrn_ambient_temperature 293.55(10)
_diffrn_detector 'CCD plate'
_diffrn_detector_area_resol_mean 5.2262
_diffrn_detector_type AtlasS2
_diffrn_measured_fraction_theta_full 0.9652
_diffrn_measured_fraction_theta_max 0.9652
_diffrn_measurement_details
;
List of Runs (angles in degrees, time in seconds):

  # Type    Start    End  Width  t~exp~   \w     \q     \k     \f   Frames
--------------------------------------------------------------------------
  1  \w    -65.00  30.00   0.50    1.02    --  -41.49  57.00 -30.00  190
  2  \w      1.00  79.00   0.50    1.02    --   41.49 -99.00  60.00  156
  3  \w     45.00  82.00   0.50    1.02    --   41.49-125.00 -60.00   74
  4  \w     94.00 124.00   0.50    4.08    --  106.19 125.00-150.00   60
  5  \w     95.00 170.00   0.50    4.08    --  106.19 125.00 120.00  150
  6  \w     43.00 122.00   0.50    4.08    --  106.19 -61.00-180.00  158
  7  \w    102.00 167.00   0.50    4.08    --  106.19 125.00 -60.00  130
  8  \w     26.00 139.00   0.50    4.08    --  106.19 -15.00 150.00  226
;
_diffrn_measurement_device 'four-circle diffractometer'
_diffrn_measurement_device_type 'SuperNova, Dual, Cu at zero, AtlasS2'
_diffrn_measurement_method '\w scans'
_diffrn_orient_matrix_type 'CrysAlisPro convention (1999,Acta A55,543-557)'
_diffrn_orient_matrix_UB_11 0.2214850000
_diffrn_orient_matrix_UB_12 -0.0353130000
_diffrn_orient_matrix_UB_13 0.0476993000
_diffrn_orient_matrix_UB_21 -0.1029912000
_diffrn_orient_matrix_UB_22 -0.1040110000
_diffrn_orient_matrix_UB_23 0.0122954000
_diffrn_orient_matrix_UB_31 0.0956238000
_diffrn_orient_matrix_UB_32 -0.0304657000
_diffrn_orient_matrix_UB_33 -0.0971764000
_diffrn_radiation_monochromator mirror
_diffrn_radiation_probe x-ray
_diffrn_radiation_type 'Cu K\a'
_diffrn_radiation_wavelength 1.54184
_diffrn_reflns_av_R_equivalents 0.0191
_diffrn_reflns_av_unetI/netI 0.0258
_diffrn_reflns_limit_h_max 7
_diffrn_reflns_limit_h_min -7
_diffrn_reflns_limit_k_max 16
_diffrn_reflns_limit_k_min -16
_diffrn_reflns_limit_l_max 11
_diffrn_reflns_limit_l_min -17
_diffrn_reflns_number 3965
_diffrn_reflns_theta_full 73.6588
_diffrn_reflns_theta_max 73.66
_diffrn_reflns_theta_min 4.53
_diffrn_source 'micro-focus sealed X-ray tube'
_diffrn_source_type 'SuperNova (Cu) X-ray Source'
_exptl_absorpt_coefficient_mu 1.343
_exptl_absorpt_correction_T_max 0.976
_exptl_absorpt_correction_T_min 0.945
_exptl_absorpt_correction_type gaussian
_exptl_absorpt_process_details
;
CrysAlisPro 1.171.38.41 (Rigaku Oxford Diffraction, 2015)
Numerical absorption correction based on gaussian integration over
			a multifaceted crystal model
Empirical absorption correction using spherical harmonics,
 implemented in SCALE3 ABSPACK scaling algorithm.
;
_exptl_crystal_colour 'translucent light yellow'
_exptl_crystal_density_diffrn 1.6463
_exptl_crystal_description irregular
_exptl_crystal_F_000 578.5867
_exptl_crystal_size_max 0.261
_exptl_crystal_size_mid 0.21
_exptl_crystal_size_min 0.074
_refine_diff_density_max 0.1706
_refine_diff_density_min -0.1851
_refine_diff_density_rms 0.0409
_refine_ls_abs_structure_details 'Flack, H. D. (1983). Acta Cryst. A39, 876-881.'
_refine_ls_abs_structure_Flack 0.02(13)
_refine_ls_d_res_high 0.8034
_refine_ls_d_res_low 9.7698
_refine_ls_goodness_of_fit_ref 1.0649
_refine_ls_hydrogen_treatment constr
_refine_ls_matrix_type full
_refine_ls_number_constraints 23
_refine_ls_number_parameters 175
_refine_ls_number_reflns 2190
_refine_ls_number_restraints 0
_refine_ls_restrained_S_all 1.0649
_refine_ls_R_factor_all 0.0318
_refine_ls_R_factor_gt 0.0307
_refine_ls_shift/su_max 0.0000
_refine_ls_shift/su_mean 0.0000
_refine_ls_structure_factor_coef Fsqd
_refine_ls_weighting_details 'w=1/[\s^2^(Fo^2^)+(0.0406P)^2^+0.2159P] where P=(Fo^2^+2Fc^2^)/3'
_refine_ls_weighting_scheme calc
_refine_ls_wR_factor_gt 0.0803
_refine_ls_wR_factor_ref 0.0813
_reflns_Friedel_coverage 0.947
_reflns_limit_h_max 7
_reflns_limit_h_min -7
_reflns_limit_k_max 16
_reflns_limit_k_min -16
_reflns_limit_l_max 17
_reflns_limit_l_min -16
_reflns_number_gt 2111
_reflns_number_total 2190
_reflns_threshold_expression I>=2u(I)
_cod_data_source_file 2h-CIF.cif
_cod_data_source_block exp_1200
_cod_original_sg_symbol_Hall ' P 2ac 2ab'
_cod_database_code 1552562
_chemical_oxdiff_formula 'C10 H12 F2 N2 O5'
_chemical_oxdiff_usercomment DIF-U
_reflns_odcompleteness_completeness 99.92
_reflns_odcompleteness_iscentric 1
_reflns_odcompleteness_theta 66.97
_olex2_refinement_description
;
1. Fixed Uiso
 At 1.2 times of:
  All C(H) groups, All C(H,H) groups, All N(H) groups
 At 1.5 times of:
  All O(H) groups
2.a Ternary CH refined with riding coordinates:
 C7(H7), C11(H11), C10(H10), C9(H9)
2.b Secondary CH2 refined with riding coordinates:
 C14(H14a,H14b)
2.c Aromatic/amide H refined with riding coordinates:
 N3(H3), C6(H6), C5(H5)
2.d Idealised tetrahedral OH refined as rotating group:
 O16(H16), O17(H17), O15(H15)
;
_olex2_date_sample_data_collection 2018-04-18
_olex2_submission_special_instructions 'No special instructions were received'
_oxdiff_exptl_absorpt_empirical_details
;
Empirical correction (ABSPACK) includes:
- Absorption correction using spherical harmonics
- Frame scaling
;
_oxdiff_exptl_absorpt_empirical_full_max 1.355
_oxdiff_exptl_absorpt_empirical_full_min 0.701

loop_
_space_group_symop_id
_space_group_symop_operation_xyz
1 x,y,z
2 x+1/2,-y+1/2,-z
3 -x,y+1/2,-z+1/2
4 -x+1/2,-y,z+1/2

loop_
_atom_site_label
_atom_site_type_symbol
_atom_site_fract_x
_atom_site_fract_y
_atom_site_fract_z
_atom_site_U_iso_or_equiv
_atom_site_adp_type
_atom_site_occupancy
_atom_site_refinement_flags_posn
F12 F 0.5217(2) 0.79487(8) 0.70111(7) 0.0423(3) Uani 1.000000 .
F13 F 0.1778(2) 0.75835(9) 0.74532(9) 0.0493(3) Uani 1.000000 .
O16 O 0.6858(2) 0.49248(9) 0.75644(9) 0.0330(3) Uani 1.000000 .
H16 H 0.8113(16) 0.47635(12) 0.7766(16) 0.0495(4) Uiso 1.000000 GR
O17 O 0.6231(2) 0.57470(10) 0.92928(9) 0.0389(3) Uani 1.000000 .
H17 H 0.693(4) 0.5898(11) 0.9775(6) 0.0583(5) Uiso 1.000000 GR
O18 O 0.0714(2) 0.54199(12) 0.62398(9) 0.0439(3) Uani 1.000000 .
O19 O 0.4046(2) 0.54202(13) 0.33728(9) 0.0489(4) Uani 1.000000 .
N1 N 0.4205(2) 0.61618(10) 0.61234(9) 0.0266(3) Uani 1.000000 .
O15 O 0.3783(4) 0.89112(11) 0.91205(10) 0.0600(5) Uani 1.000000 .
H15 H 0.344(4) 0.9193(19) 0.8626(5) 0.0900(7) Uiso 1.000000 GR
N3 N 0.2362(2) 0.55213(13) 0.47971(10) 0.0361(4) Uani 1.000000 .
H3 H 0.1162(2) 0.52650(13) 0.45496(10) 0.0433(4) Uiso 1.000000 R
C7 C 0.4368(3) 0.62483(12) 0.71589(10) 0.0251(3) Uani 1.000000 .
H7 H 0.3205(3) 0.58174(12) 0.74377(10) 0.0302(4) Uiso 1.000000 R
C11 C 0.6662(3) 0.59606(11) 0.75789(11) 0.0252(3) Uani 1.000000 .
H11 H 0.7881(3) 0.62491(11) 0.71944(11) 0.0303(4) Uiso 1.000000 R
C2 C 0.2307(3) 0.56810(13) 0.57577(12) 0.0298(3) Uani 1.000000 .
C6 C 0.5935(3) 0.64694(13) 0.55375(12) 0.0314(4) Uani 1.000000 .
H6 H 0.7150(3) 0.68165(13) 0.57983(12) 0.0377(4) Uiso 1.000000 R
C10 C 0.6681(3) 0.64502(12) 0.85803(11) 0.0279(3) Uani 1.000000 .
H10 H 0.8169(3) 0.67565(12) 0.86943(11) 0.0335(4) Uiso 1.000000 R
C8 C 0.3995(3) 0.72836(13) 0.75346(12) 0.0311(3) Uani 1.000000 .
C9 C 0.4820(3) 0.72601(13) 0.85556(11) 0.0319(4) Uani 1.000000 .
H9 H 0.3550(3) 0.70301(13) 0.89477(11) 0.0383(4) Uiso 1.000000 R
C5 C 0.5940(3) 0.62883(15) 0.46026(12) 0.0359(4) Uani 1.000000 .
H5 H 0.7115(3) 0.65267(15) 0.42255(12) 0.0431(5) Uiso 1.000000 R
C4 C 0.4127(3) 0.57266(14) 0.41899(12) 0.0350(4) Uani 1.000000 .
C14 C 0.5604(4) 0.82538(15) 0.89529(15) 0.0478(5) Uani 1.000000 .
H14a H 0.6657(4) 0.85564(15) 0.85105(15) 0.0574(6) Uiso 1.000000 R
H14b H 0.6414(4) 0.81418(15) 0.95412(15) 0.0574(6) Uiso 1.000000 R

loop_
_atom_site_aniso_label
_atom_site_aniso_U_11
_atom_site_aniso_U_22
_atom_site_aniso_U_33
_atom_site_aniso_U_12
_atom_site_aniso_U_13
_atom_site_aniso_U_23
F12 0.0661(8) 0.0300(5) 0.0308(5) -0.0029(5) 0.0032(5) 0.0046(4)
F13 0.0416(6) 0.0571(7) 0.0491(7) 0.0220(5) -0.0063(5) -0.0074(6)
O16 0.0377(6) 0.0286(6) 0.0327(6) 0.0043(5) -0.0067(5) -0.0006(5)
O17 0.0484(7) 0.0431(7) 0.0252(6) -0.0077(6) -0.0063(5) 0.0097(5)
O18 0.0290(6) 0.0701(9) 0.0326(6) -0.0114(6) 0.0027(5) -0.0056(6)
O19 0.0400(7) 0.0793(10) 0.0275(6) 0.0028(7) 0.0010(6) -0.0166(7)
N1 0.0269(6) 0.0329(6) 0.0201(6) -0.0009(6) -0.0000(5) 0.0005(5)
O15 0.1088(14) 0.0436(8) 0.0275(6) 0.0296(9) 0.0060(8) 0.0003(6)
N3 0.0289(7) 0.0514(9) 0.0281(7) -0.0029(6) -0.0024(6) -0.0081(6)
C7 0.0280(8) 0.0286(7) 0.0188(7) -0.0016(6) 0.0008(6) 0.0013(6)
C11 0.0261(7) 0.0265(7) 0.0230(7) -0.0012(6) 0.0007(6) 0.0013(6)
C2 0.0257(7) 0.0374(9) 0.0263(8) 0.0016(7) -0.0018(6) -0.0020(7)
C6 0.0298(8) 0.0358(9) 0.0286(8) -0.0029(7) 0.0017(7) 0.0021(7)
C10 0.0289(8) 0.0309(8) 0.0240(7) -0.0045(7) -0.0015(6) 0.0011(6)
C8 0.0307(8) 0.0336(8) 0.0291(8) 0.0052(7) 0.0002(7) 0.0012(7)
C9 0.0381(9) 0.0345(8) 0.0233(8) 0.0039(7) 0.0033(6) -0.0014(6)
C5 0.0368(9) 0.0453(10) 0.0258(8) -0.0021(8) 0.0054(7) 0.0032(7)
C4 0.0326(8) 0.0458(9) 0.0267(8) 0.0083(8) 0.0001(7) -0.0023(7)
C14 0.0702(14) 0.0393(10) 0.0339(9) 0.0068(10) -0.0087(10) -0.0086(7)

loop_
_atom_type_symbol
_atom_type_scat_dispersion_real
_atom_type_scat_dispersion_imag
_atom_type_scat_Cromer_Mann_a1
_atom_type_scat_Cromer_Mann_a2
_atom_type_scat_Cromer_Mann_a3
_atom_type_scat_Cromer_Mann_a4
_atom_type_scat_Cromer_Mann_b1
_atom_type_scat_Cromer_Mann_b2
_atom_type_scat_Cromer_Mann_b3
_atom_type_scat_Cromer_Mann_b4
_atom_type_scat_Cromer_Mann_c
_atom_type_scat_source
_atom_type_scat_dispersion_source
H 0.00000 0.00000 0.49300 0.32291 0.14019 0.04081 10.51090 26.12570 3.14236 57.79970 0.0030380000826 'International Tables Volume C Table 6.1.1.4 (pp. 500-502)' 'Henke, Gullikson and Davis, At. Data and Nucl. Data Tables, 1993, 54, 2'
C 0.01920 0.00962 2.31000 1.02000 1.58860 0.86500 20.84390 10.20750 0.56870 51.65120 0.215599998832 'International Tables Volume C Table 6.1.1.4 (pp. 500-502)' 'Henke, Gullikson and Davis, At. Data and Nucl. Data Tables, 1993, 54, 2'
F 0.07537 0.05506 3.53920 2.64120 1.51700 1.02430 10.28250 4.29440 0.26150 26.14760 0.277599990368 'International Tables Volume C Table 6.1.1.4 (pp. 500-502)' 'Henke, Gullikson and Davis, At. Data and Nucl. Data Tables, 1993, 54, 2'
O 0.05239 0.03377 3.04850 2.28680 1.54630 0.86700 13.27710 5.70110 0.32390 32.90890 0.250800013542 'International Tables Volume C Table 6.1.1.4 (pp. 500-502)' 'Henke, Gullikson and Davis, At. Data and Nucl. Data Tables, 1993, 54, 2'
N 0.03256 0.01839 12.21260 3.13220 2.01250 1.16630 0.00570 9.89330 28.99750 0.58260 -11.5290002823 'International Tables Volume C Table 6.1.1.4 (pp. 500-502)' 'Henke, Gullikson and Davis, At. Data and Nucl. Data Tables, 1993, 54, 2'

loop_
_exptl_crystal_face_index_h
_exptl_crystal_face_index_k
_exptl_crystal_face_index_l
_exptl_crystal_face_perp_dist
-1 0 -9 0.0660
3 -4 -3 0.0729
-1 2 8 0.0280
3 -6 0 0.0868
1 5 -7 0.0748
1 8 -4 0.0978
2 2 -8 0.0583
-1 -5 6 0.0864
0 -7 -5 0.0692
-2 -4 6 0.0883
1 8 2 0.1116
2 1 -7 0.0574
0 -5 -8 0.0581
-3 -6 -1 0.1057
4 3 -1 0.0955
4 0 -2 0.0871
-4 0 3 0.1151
3 -3 4 0.1227
-2 2 -8 0.0884
2 -6 4 0.1104
-1 3 -8 0.0785
2 -6 -5 0.0639
-1 5 -7 0.0972
0 -7 5 0.0922
1 -2 -8 0.0452

loop_
_geom_angle_atom_site_label_1
_geom_angle_atom_site_label_2
_geom_angle_atom_site_label_3
_geom_angle
C11 O16 H16 109.5
C10 O17 H17 109.5
C2 N1 C7 117.32(13)
C6 N1 C7 121.82(13)
C6 N1 C2 120.65(13)
C14 O15 H15 109.5
C2 N3 H3 116.46(10)
C4 N3 H3 116.46(9)
C4 N3 C2 127.09(15)
H7 C7 N1 107.93(8)
C11 C7 N1 115.14(13)
C11 C7 H7 107.93(8)
C8 C7 N1 114.42(13)
C8 C7 H7 107.93(9)
C8 C7 C11 103.13(12)
C7 C11 O16 108.72(13)
H11 C11 O16 109.19(8)
H11 C11 C7 109.19(8)
C10 C11 O16 115.76(13)
C10 C11 C7 104.57(12)
C10 C11 H11 109.19(8)
N1 C2 O18 123.15(15)
N3 C2 O18 121.92(16)
N3 C2 N1 114.93(15)
H6 C6 N1 118.70(9)
C5 C6 N1 122.60(16)
C5 C6 H6 118.70(11)
C11 C10 O17 111.12(13)
H10 C10 O17 109.54(9)
H10 C10 C11 109.54(8)
C9 C10 O17 111.12(14)
C9 C10 C11 105.90(12)
C9 C10 H10 109.54(9)
F13 C8 F12 105.01(14)
C7 C8 F12 110.01(13)
C7 C8 F13 112.46(14)
C9 C8 F12 111.08(15)
C9 C8 F13 112.86(14)
C9 C8 C7 105.52(13)
C8 C9 C10 105.12(13)
H9 C9 C10 107.49(9)
H9 C9 C8 107.49(10)
C14 C9 C10 113.63(16)
C14 C9 C8 115.23(16)
C14 C9 H9 107.49(11)
H5 C5 C6 120.14(11)
C4 C5 C6 119.71(17)
C4 C5 H5 120.14(10)
N3 C4 O19 119.35(17)
C5 C4 O19 126.23(18)
C5 C4 N3 114.42(15)
C9 C14 O15 112.78(19)
H14a C14 O15 109.03(12)
H14a C14 C9 109.03(11)
H14b C14 O15 109.03(10)
H14b C14 C9 109.03(10)
H14b C14 H14a 107.8

loop_
_geom_bond_atom_site_label_1
_geom_bond_atom_site_label_2
_geom_bond_distance
F12 C8 1.368(2)
F13 C8 1.369(2)
O16 H16 0.8200
O16 C11 1.4049(19)
O17 H17 0.8200
O17 C10 1.410(2)
O18 C2 1.210(2)
O19 C4 1.228(2)
N1 C7 1.4716(18)
N1 C2 1.390(2)
N1 C6 1.375(2)
O15 H15 0.8200
O15 C14 1.411(3)
N3 H3 0.8600
N3 C2 1.375(2)
N3 C4 1.374(2)
C7 H7 0.9800
C7 C11 1.523(2)
C7 C8 1.513(2)
C11 H11 0.9800
C11 C10 1.563(2)
C6 H6 0.9300
C6 C5 1.344(2)
C10 H10 0.9800
C10 C9 1.548(2)
C8 C9 1.523(2)
C9 H9 0.9800
C9 C14 1.527(3)
C5 H5 0.9300
C5 C4 1.432(3)
C14 H14a 0.9700
C14 H14b 0.9700

loop_
_exptl_oxdiff_crystal_face_indexfrac_h
_exptl_oxdiff_crystal_face_indexfrac_k
_exptl_oxdiff_crystal_face_indexfrac_l
_exptl_oxdiff_crystal_face_x
_exptl_oxdiff_crystal_face_y
_exptl_oxdiff_crystal_face_z
-0.6300 -0.0034 -9.0522 -0.5712 -0.0461 0.8195
3.1572 -4.0037 -2.9808 0.6985 0.0546 0.7135
-1.3631 2.3057 8.2260 0.0090 0.0017 -1.0000
2.7719 -6.0077 -0.3727 0.8083 0.3348 0.4843
0.5092 5.2195 -7.2745 -0.4185 -0.6848 0.5966
0.9966 7.7004 -3.6878 -0.2271 -0.9489 0.2191
1.5616 2.0498 -8.0951 -0.1127 -0.4736 0.8735
-1.3931 -5.4220 6.3906 0.1877 0.7860 -0.5890
-0.2321 -7.1176 -5.3387 -0.0547 0.6986 0.7134
-2.2234 -3.8976 6.2448 -0.0569 0.7112 -0.7007
1.2373 8.1135 1.8316 0.0749 -0.9488 -0.3069
2.3703 0.5674 -7.1657 0.1632 -0.3912 0.9057
0.1006 -4.9023 -7.6091 -0.1675 0.4060 0.8984
-2.6054 -6.3781 -0.6564 -0.3831 0.9236 0.0090
3.5148 3.1891 -1.2430 0.6066 -0.7090 0.3597
3.7325 0.3577 -1.8338 0.7266 -0.4442 0.5242
-3.5281 0.2370 3.4699 -0.6243 0.3814 -0.6818
3.0768 -3.3142 4.1580 0.9968 0.0790 -0.0089
-1.9006 1.6039 -7.7756 -0.8485 -0.0667 0.5250
2.3852 -5.5514 4.1789 0.9237 0.3831 -0.0089
-0.9382 2.7433 -8.4190 -0.7063 -0.2922 0.6448
1.9562 -5.8514 -4.9562 0.4035 0.3462 0.8470
-0.6462 5.3052 -7.1402 -0.6710 -0.5730 0.4704
0.0536 -7.4319 4.8736 0.5068 0.8274 -0.2421
1.3703 -2.4102 -8.1861 -0.0019 0.0089 1.0000
